data_2231859
loop_
_publ_author_name
'Ieawsuwan, Winai'
'Bolte, Michael'

_publ_section_title
;
 (5<i>S</i>,6<i>R</i>)-6-Bromo-6-methyl-5-phenyl-3,4,5,6-tetrahydro-2<i>H</i>-cyclopenta[<i>b</i>]pyran-7-one
;
_journal_coeditor_code DS2143
_journal_issue 10
_journal_name_full 'Acta Crystallographica Section E'
_journal_page_first o2748
_journal_paper_doi 10.1107/S1600536811038232
_journal_volume 67
_journal_year 2011
_chemical_formula_iupac 'C15 H15 Br O2'
_chemical_formula_moiety 'C15 H15 Br O2'
_chemical_formula_sum 'C15 H15 Br O2'
_chemical_formula_weight 307.18
_chemical_name_systematic
;
(5<i>S</i>,6<i>R</i>)-6-Bromo-6-methyl-5-phenyl-3,4,5,6-tetrahydro-2<i>H</i>-
cyclopenta[<i>b</i>]pyran-7-one
;
_space_group_IT_number 19
_symmetry_cell_setting orthorhombic
_symmetry_space_group_name_Hall 'P 2ac 2ab'
_symmetry_space_group_name_H-M 'P 21 21 21'
_atom_sites_solution_hydrogens geom
_atom_sites_solution_primary direct
_atom_sites_solution_secondary difmap
_audit_creation_method SHELXL-97
_cell_angle_alpha 90.00
_cell_angle_beta 90.00
_cell_angle_gamma 90.00
_cell_formula_units_Z 4
_cell_length_a 9.2217(11)
_cell_length_b 11.5041(12)
_cell_length_c 12.9149(17)
_cell_measurement_reflns_used 7315
_cell_measurement_temperature 173(2)
_cell_measurement_theta_max 25.5
_cell_measurement_theta_min 3.6
_cell_volume 1370.1(3)
_computing_cell_refinement 'X-Area (Stoe & Cie, 2001)'
_computing_data_collection 'X-Area (Stoe & Cie, 2001)'
_computing_data_reduction 'X-Area (Stoe & Cie, 2001)'
_computing_molecular_graphics 'XP (Sheldrick, 2008)'
_computing_publication_material 'SHELXL-97 (Sheldrick, 2008)'
_computing_structure_refinement 'SHELXL-97 (Sheldrick, 2008)'
_computing_structure_solution 'SHELXS-97 (Sheldrick, 2008)'
_diffrn_ambient_temperature 173(2)
_diffrn_measured_fraction_theta_full 0.996
_diffrn_measured_fraction_theta_max 0.996
_diffrn_measurement_device_type 'STOE IPDS II two-circle-diffractometer'
_diffrn_measurement_method \w
_diffrn_radiation_monochromator graphite
_diffrn_radiation_source 'fine-focus sealed tube'
_diffrn_radiation_type MoK\a
_diffrn_radiation_wavelength 0.71073
_diffrn_reflns_av_R_equivalents 0.0775
_diffrn_reflns_av_sigmaI/netI 0.1036
_diffrn_reflns_limit_h_max 10
_diffrn_reflns_limit_h_min -10
_diffrn_reflns_limit_k_max 13
_diffrn_reflns_limit_k_min -13
_diffrn_reflns_limit_l_max 15
_diffrn_reflns_limit_l_min -15
_diffrn_reflns_number 11129
_diffrn_reflns_theta_full 25.00
_diffrn_reflns_theta_max 25.03
_diffrn_reflns_theta_min 3.54
_diffrn_standards_number 0
_exptl_absorpt_coefficient_mu 2.992
_exptl_absorpt_correction_T_max 0.9156
_exptl_absorpt_correction_T_min 0.5723
_exptl_absorpt_correction_type multi-scan
_exptl_absorpt_process_details '(MULABS; Spek, 2009; Blessing, 1995)'
_exptl_crystal_colour colourless
_exptl_crystal_density_diffrn 1.489
_exptl_crystal_density_method 'not measured'
_exptl_crystal_description needle
_exptl_crystal_F_000 624
_exptl_crystal_size_max 0.21
_exptl_crystal_size_mid 0.12
_exptl_crystal_size_min 0.03
_refine_diff_density_max 1.072
_refine_diff_density_min -1.129
_refine_ls_abs_structure_details 'Flack  (1983), 1009 Friedel pairs'
_refine_ls_abs_structure_Flack 0.02(3)
_refine_ls_extinction_method none
_refine_ls_goodness_of_fit_ref 1.031
_refine_ls_hydrogen_treatment constr
_refine_ls_matrix_type full
_refine_ls_number_parameters 163
_refine_ls_number_reflns 2407
_refine_ls_number_restraints 0
_refine_ls_restrained_S_all 1.031
_refine_ls_R_factor_all 0.1051
_refine_ls_R_factor_gt 0.0820
_refine_ls_shift/su_max 0.000
_refine_ls_shift/su_mean 0.000
_refine_ls_structure_factor_coef Fsqd
_refine_ls_weighting_details 'calc w=1/[\s^2^(Fo^2^)+(0.1273P)^2^+1.2132P] where P=(Fo^2^+2Fc^2^)/3'
_refine_ls_weighting_scheme calc
_refine_ls_wR_factor_gt 0.1986
_refine_ls_wR_factor_ref 0.2168
_reflns_number_gt 1849
_reflns_number_total 2407
_reflns_threshold_expression I>2\s(I)
_cod_data_source_file ds2143.cif
_cod_data_source_block I
_cod_database_code 2231859
_cod_database_fobs_code 2231859

loop_
_symmetry_equiv_pos_as_xyz
'x, y, z'
'-x+1/2, -y, z+1/2'
'-x, y+1/2, -z+1/2'
'x+1/2, -y+1/2, -z'

loop_
_atom_site_type_symbol
_atom_site_label
_atom_site_fract_x
_atom_site_fract_y
_atom_site_fract_z
_atom_site_U_iso_or_equiv
_atom_site_adp_type
_atom_site_calc_flag
_atom_site_refinement_flags
_atom_site_occupancy
_atom_site_symmetry_multiplicity
Br Br1 0.4532(2) 0.30553(14) 0.06794(12) 0.1312(10) Uani d . 1 1
C C1 0.6283(9) 0.3284(6) 0.2534(5) 0.0310(16) Uani d . 1 1
H H1 0.5988 0.2457 0.2422 0.037 Uiso calc R 1 1
C C2 0.5646(11) 0.4039(7) 0.1618(5) 0.0404(19) Uani d . 1 1
C C3 0.4546(10) 0.4875(6) 0.2110(6) 0.0343(17) Uani d . 1 1
C C4 0.4544(9) 0.4612(5) 0.3206(5) 0.0278(15) Uani d . 1 1
C C5 0.5450(10) 0.3752(6) 0.3462(5) 0.0307(17) Uani d . 1 1
C C6 0.5505(10) 0.3268(6) 0.4533(5) 0.0369(18) Uani d . 1 1
H H6A 0.6408 0.3521 0.4880 0.044 Uiso calc R 1 1
H H6B 0.5501 0.2408 0.4505 0.044 Uiso calc R 1 1
C C7 0.4190(11) 0.3697(7) 0.5144(6) 0.046(2) Uani d . 1 1
H H7A 0.3318 0.3257 0.4929 0.055 Uiso calc R 1 1
H H7B 0.4348 0.3557 0.5892 0.055 Uiso calc R 1 1
C C8 0.3945(10) 0.4988(7) 0.4959(6) 0.040(2) Uani d . 1 1
H H8A 0.3121 0.5260 0.5386 0.048 Uiso calc R 1 1
H H8B 0.4819 0.5427 0.5170 0.048 Uiso calc R 1 1
O O9 0.3636(7) 0.5214(5) 0.3851(4) 0.0397(14) Uani d . 1 1
C C11 0.7886(9) 0.3324(6) 0.2644(5) 0.0289(16) Uani d . 1 1
C C12 0.8645(11) 0.4156(7) 0.3217(7) 0.040(2) Uani d . 1 1
H H12 0.8109 0.4724 0.3589 0.048 Uiso calc R 1 1
C C13 1.0115(11) 0.4188(7) 0.3266(7) 0.045(2) Uani d . 1 1
H H13 1.0581 0.4778 0.3659 0.054 Uiso calc R 1 1
C C14 1.0948(10) 0.3360(8) 0.2742(7) 0.045(2) Uani d . 1 1
H H14 1.1977 0.3366 0.2781 0.054 Uiso calc R 1 1
C C15 1.0224(12) 0.2534(7) 0.2169(7) 0.047(2) Uani d . 1 1
H H15 1.0777 0.1984 0.1788 0.057 Uiso calc R 1 1
C C16 0.8782(10) 0.2473(6) 0.2126(7) 0.0346(18) Uani d . 1 1
H H16 0.8336 0.1860 0.1748 0.042 Uiso calc R 1 1
C C21 0.6732(16) 0.4727(19) 0.0990(12) 0.137(9) Uani d . 1 1
H H21A 0.7434 0.4194 0.0675 0.206 Uiso calc R 1 1
H H21B 0.7241 0.5274 0.1443 0.206 Uiso calc R 1 1
H H21C 0.6225 0.5157 0.0444 0.206 Uiso calc R 1 1
O O31 0.3838(9) 0.5587(5) 0.1641(5) 0.0542(18) Uani d . 1 1

loop_
_atom_site_aniso_label
_atom_site_aniso_U_11
_atom_site_aniso_U_22
_atom_site_aniso_U_33
_atom_site_aniso_U_12
_atom_site_aniso_U_13
_atom_site_aniso_U_23
Br1 0.1929(19) 0.1099(10) 0.0906(10) 0.1023(12) -0.1072(11) -0.0738(9)
C1 0.035(4) 0.035(4) 0.022(4) 0.005(3) -0.001(3) 0.001(3)
C2 0.044(5) 0.060(5) 0.018(3) 0.011(4) 0.003(4) 0.004(3)
C3 0.038(5) 0.037(4) 0.028(4) -0.006(3) -0.009(4) 0.008(3)
C4 0.026(4) 0.033(3) 0.024(3) 0.002(3) -0.003(3) -0.003(3)
C5 0.039(5) 0.030(3) 0.023(3) -0.007(3) 0.004(3) 0.001(3)
C6 0.050(5) 0.040(4) 0.021(3) -0.005(4) -0.003(4) 0.007(3)
C7 0.052(6) 0.058(5) 0.028(4) -0.006(4) 0.011(4) 0.009(3)
C8 0.049(5) 0.053(4) 0.019(4) 0.008(4) 0.010(4) 0.002(3)
O9 0.042(3) 0.046(3) 0.031(3) 0.014(3) -0.005(3) 0.001(2)
C11 0.031(4) 0.033(4) 0.023(3) -0.001(3) 0.006(3) 0.001(3)
C12 0.047(6) 0.031(4) 0.042(5) -0.008(4) 0.009(4) -0.010(4)
C13 0.047(6) 0.042(4) 0.046(5) -0.019(4) -0.001(4) -0.005(4)
C14 0.027(5) 0.071(6) 0.038(4) -0.003(4) 0.001(3) 0.003(4)
C15 0.051(7) 0.048(4) 0.043(5) 0.004(4) 0.003(4) -0.001(4)
C16 0.034(5) 0.034(4) 0.036(4) -0.003(3) 0.005(4) -0.016(3)
C21 0.077(10) 0.24(2) 0.090(10) 0.074(12) 0.048(8) 0.127(13)
O31 0.088(5) 0.038(3) 0.036(3) 0.023(3) -0.015(3) 0.003(2)

loop_
_atom_type_symbol
_atom_type_description
_atom_type_scat_dispersion_real
_atom_type_scat_dispersion_imag
_atom_type_scat_source
C C 0.0033 0.0016 'International Tables Vol C Tables 4.2.6.8 and 6.1.1.4'
H H 0.0000 0.0000 'International Tables Vol C Tables 4.2.6.8 and 6.1.1.4'
Br Br -0.2901 2.4595 'International Tables Vol C Tables 4.2.6.8 and 6.1.1.4'
O O 0.0106 0.0060 'International Tables Vol C Tables 4.2.6.8 and 6.1.1.4'

loop_
_geom_angle_atom_site_label_1
_geom_angle_atom_site_label_2
_geom_angle_atom_site_label_3
_geom_angle
C11 C1 C5 114.6(6)
C11 C1 C2 115.1(7)
C5 C1 C2 102.0(6)
C11 C1 H1 108.3
C5 C1 H1 108.3
C2 C1 H1 108.3
C21 C2 C3 109.4(9)
C21 C2 C1 116.3(8)
C3 C2 C1 106.2(6)
C21 C2 Br1 108.6(10)
C3 C2 Br1 105.9(6)
C1 C2 Br1 110.0(5)
O31 C3 C4 129.1(8)
O31 C3 C2 124.9(7)
C4 C3 C2 106.0(6)
C5 C4 O9 127.3(7)
C5 C4 C3 113.3(6)
O9 C4 C3 119.4(6)
C4 C5 C6 121.8(7)
C4 C5 C1 112.4(6)
C6 C5 C1 125.5(7)
C5 C6 C7 109.3(7)
C5 C6 H6A 109.8
C7 C6 H6A 109.8
C5 C6 H6B 109.8
C7 C6 H6B 109.8
H6A C6 H6B 108.3
C8 C7 C6 110.6(7)
C8 C7 H7A 109.5
C6 C7 H7A 109.5
C8 C7 H7B 109.5
C6 C7 H7B 109.5
H7A C7 H7B 108.1
O9 C8 C7 110.6(7)
O9 C8 H8A 109.5
C7 C8 H8A 109.5
O9 C8 H8B 109.5
C7 C8 H8B 109.5
H8A C8 H8B 108.1
C4 O9 C8 112.4(6)
C12 C11 C16 115.0(8)
C12 C11 C1 124.7(7)
C16 C11 C1 120.2(7)
C13 C12 C11 122.9(8)
C13 C12 H12 118.5
C11 C12 H12 118.5
C12 C13 C14 120.5(8)
C12 C13 H13 119.7
C14 C13 H13 119.7
C15 C14 C13 117.6(9)
C15 C14 H14 121.2
C13 C14 H14 121.2
C16 C15 C14 122.9(9)
C16 C15 H15 118.6
C14 C15 H15 118.6
C15 C16 C11 121.0(8)
C15 C16 H16 119.5
C11 C16 H16 119.5
C2 C21 H21A 109.5
C2 C21 H21B 109.5
H21A C21 H21B 109.5
C2 C21 H21C 109.5
H21A C21 H21C 109.5
H21B C21 H21C 109.5

loop_
_geom_bond_atom_site_label_1
_geom_bond_atom_site_label_2
_geom_bond_distance
Br1 C2 1.951(9)
C1 C11 1.486(11)
C1 C5 1.522(10)
C1 C2 1.582(10)
C1 H1 1.0000
C2 C21 1.512(17)
C2 C3 1.535(12)
C3 O31 1.211(10)
C3 C4 1.447(11)
C4 C5 1.337(11)
C4 O9 1.369(9)
C5 C6 1.491(9)
C6 C7 1.528(13)
C6 H6A 0.9900
C6 H6B 0.9900
C7 C8 1.521(12)
C7 H7A 0.9900
C7 H7B 0.9900
C8 O9 1.481(9)
C8 H8A 0.9900
C8 H8B 0.9900
C11 C12 1.398(11)
C11 C16 1.445(10)
C12 C13 1.357(14)
C12 H12 0.9500
C13 C14 1.398(13)
C13 H13 0.9500
C14 C15 1.377(13)
C14 H14 0.9500
C15 C16 1.333(13)
C15 H15 0.9500
C16 H16 0.9500
C21 H21A 0.9800
C21 H21B 0.9800
C21 H21C 0.9800

loop_
_geom_hbond_atom_site_label_D
_geom_hbond_atom_site_label_H
_geom_hbond_atom_site_label_A
_geom_hbond_site_symmetry_A
_geom_hbond_distance_DH
_geom_hbond_distance_HA
_geom_hbond_distance_DA
_geom_hbond_angle_DHA
C1 H1 O31 3_645 1.00 2.47 3.282(9) 137.6

loop_
_geom_torsion_atom_site_label_1
_geom_torsion_atom_site_label_2
_geom_torsion_atom_site_label_3
_geom_torsion_atom_site_label_4
_geom_torsion
C11 C1 C2 C21 -1.5(13)
C5 C1 C2 C21 123.2(12)
C11 C1 C2 C3 -123.5(7)
C5 C1 C2 C3 1.2(8)
C11 C1 C2 Br1 122.4(6)
C5 C1 C2 Br1 -112.9(6)
C21 C2 C3 O31 53.9(13)
C1 C2 C3 O31 -179.9(8)
Br1 C2 C3 O31 -63.0(9)
C21 C2 C3 C4 -126.8(10)
C1 C2 C3 C4 -0.6(9)
Br1 C2 C3 C4 116.3(6)
O31 C3 C4 C5 178.8(8)
C2 C3 C4 C5 -0.4(9)
O31 C3 C4 O9 0.4(13)
C2 C3 C4 O9 -178.9(6)
O9 C4 C5 C6 4.4(12)
C3 C4 C5 C6 -173.9(7)
O9 C4 C5 C1 179.6(7)
C3 C4 C5 C1 1.3(9)
C11 C1 C5 C4 123.5(7)
C2 C1 C5 C4 -1.6(9)
C11 C1 C5 C6 -61.6(10)
C2 C1 C5 C6 173.4(7)
C4 C5 C6 C7 12.9(10)
C1 C5 C6 C7 -161.6(8)
C5 C6 C7 C8 -44.3(9)
C6 C7 C8 O9 61.9(10)
C5 C4 O9 C8 11.8(11)
C3 C4 O9 C8 -170.1(7)
C7 C8 O9 C4 -44.0(10)
C5 C1 C11 C12 -30.5(10)
C2 C1 C11 C12 87.3(9)
C5 C1 C11 C16 150.4(7)
C2 C1 C11 C16 -91.8(8)
C16 C11 C12 C13 1.7(12)
C1 C11 C12 C13 -177.4(8)
C11 C12 C13 C14 -0.9(14)
C12 C13 C14 C15 1.1(13)
C13 C14 C15 C16 -2.4(14)
C14 C15 C16 C11 3.4(14)
C12 C11 C16 C15 -2.9(12)
C1 C11 C16 C15 176.3(8)

loop_
_cod_related_entry_id
_cod_related_entry_database
_cod_related_entry_code
1 ChemSpider 30657022
